data_2009405
loop_
_publ_author_name
'Gallagher, John F.'
'Alyea, Elmer C.'
'Ferguson, George'
'Xu Zheng'

_publ_section_title
;
 Structure of the copper tripodal Schiff base complex
 {tris[4-(2-thienyl)-3-aza-\k<i>N</i>-3-butenyl]amine-\k<i>N</i>}copper(I)
 tetrafluoroborate
;
_journal_issue 1
_journal_name_full 'Acta Crystallographica Section C'
_journal_page_first 16
_journal_page_last 18
_journal_paper_doi 10.1107/S0108270193007176
_journal_volume 50
_journal_year 1994
_chemical_formula_moiety 'C21 H24 Cu N4 S3 1+, B1 F4 1-'
_chemical_formula_sum 'C21 H24 B Cu F4 N4 S3'
_chemical_formula_weight 578.97
_chemical_name_systematic
;
{Tris-[4-(2-thienyl)-3-aza-3-butenyl]amine}copper(I) tetrafluoroborate
;
_space_group_IT_number 60
_symmetry_cell_setting orthorhombic
_symmetry_space_group_name_Hall '-P 2n 2ab'
_symmetry_space_group_name_H-M 'P b c n'
_cell_angle_alpha 90
_cell_angle_beta 90
_cell_angle_gamma 90
_cell_formula_units_Z 8
_cell_length_a 14.8400(10)
_cell_length_b 19.5920(10)
_cell_length_c 17.7160(10)
_cell_measurement_reflns_used 25
_cell_measurement_temperature 293
_cell_measurement_theta_max 18.0
_cell_measurement_theta_min 9.0
_cell_volume 5150.8(5)
_computing_cell_refinement 'CAD-4 software'
_computing_data_collection 'CAD-4 software (Enraf-Nonius, 1989)'
_computing_data_reduction 'NRCVAX DATRD2 (Gabe, Le Page, Charland, Lee & White, 1989)'
_computing_molecular_graphics 'NRCVAX and ORTEPII (Johnson, 1976)'
_computing_publication_material 'NRCVAX TABLES'
_computing_structure_refinement 'NRCVAX LSTSQ'
_computing_structure_solution 'NRCVAX SOLVER'
_diffrn_ambient_temperature 293
_diffrn_measurement_device 'Nonius CAD-4'
_diffrn_measurement_method \w/2\q
_diffrn_radiation_monochromator graphite
_diffrn_radiation_source 'xray tube'
_diffrn_radiation_type 'Molybdenum K\a'
_diffrn_radiation_wavelength 0.71073
_diffrn_reflns_av_R_equivalents 0
_diffrn_reflns_limit_h_max 18
_diffrn_reflns_limit_h_min 0
_diffrn_reflns_limit_k_max 25
_diffrn_reflns_limit_k_min 0
_diffrn_reflns_limit_l_max 20
_diffrn_reflns_limit_l_min 0
_diffrn_reflns_number 5313
_diffrn_reflns_theta_max 27.0
_diffrn_reflns_theta_min 2.0
_diffrn_standards_decay_% 0.0
_diffrn_standards_interval_time 120
_diffrn_standards_number 3
_exptl_absorpt_coefficient_mu 1.14
_exptl_absorpt_correction_T_max 0.766
_exptl_absorpt_correction_T_min 0.718
_exptl_absorpt_correction_type empirical
_exptl_crystal_colour orange
_exptl_crystal_density_diffrn 1.49
_exptl_crystal_description block
_exptl_crystal_F_000 2368
_exptl_crystal_size_max 0.30
_exptl_crystal_size_mid 0.25
_exptl_crystal_size_min 0.20
_refine_diff_density_max 0.25
_refine_diff_density_min -0.29
_refine_ls_goodness_of_fit_obs 1.30
_refine_ls_hydrogen_treatment 'H atoms riding, C-H 0.95 \%A'
_refine_ls_matrix_type block-diagonal
_refine_ls_number_parameters 341
_refine_ls_number_reflns 1857
_refine_ls_R_factor_all 0.155
_refine_ls_R_factor_obs 0.040
_refine_ls_shift/esd_max 0.02
_refine_ls_structure_factor_coef F
_refine_ls_weighting_details 'w = 1/[\s^2^(F) + 0.0006F^2^]'
_refine_ls_weighting_scheme calc
_refine_ls_wR_factor_all 0.066
_refine_ls_wR_factor_obs 0.047
_reflns_number_observed 1857
_reflns_number_total 5313
_reflns_observed_criterion I~net~>3.0\s(I~net~)
_cod_data_source_file mu1057.cif
_cod_data_source_block Copper-Schiff-Base
_cod_depositor_comments
;
 Changing the _atom_site_occupancy data item value from '.' to '1'
 for all fully occupied atom sites.

 Antanas Vaitkus,
 2017-02-10

The following automatic conversions were performed:
'_symmetry_cell_setting' value 'Orthorhombic' changed to 'orthorhombic'
according to '/home/saulius/struct/CIF-dictionaries/cif_core.dic'
dictionary named 'cif_core.dic' version 2.4.1 from 2010-06-29.

Automatic conversion script
Id: cif_fix_enum 1527 2010-12-29 10:47:43Z saulius 

The following automatic conversions were performed:

'_atom_site_thermal_displace_type' tag value 'Uij' was replaced with
'Uani' value 40 times.

Automatic conversion script
Id: cif_fix_values 1646 2011-03-28 12:23:43Z adriana 

The following automatic conversions were performed:

'_symmetry_cell_setting' value 'Orthorhombic' changed to
'orthorhombic' according to
/home/saulius/struct/CIF-dictionaries/cif_core.dic dictionary named
'cif_core.dic' version 2.4.1 from 2010-06-29.

Automatic conversion script
Id: cif_fix_values 1715 2011-07-08 13:25:40Z adriana 

The following automatic conversions were performed:

'_refine_ls_weighting_scheme' value '1/[\s^2^(F) + 0.0006F^2^]' was
changed to 'calc'. New tag '_refine_ls_weighting_details' was
created. The value of the new tag was set to 'w = 1/[\s^2^(F) +
0.0006F^2^]'.

Automatic conversion script
Id: cif_fix_values 3143 2015-03-26 13:38:13Z robertas 
;
_cod_original_cell_volume 5151.0(10)
_cod_database_code 2009405

loop_
_symmetry_equiv_pos_as_xyz
x,y,z
-x,-y,-z
1/2-x,1/2+y,z
1/2+x,1/2-y,-z
x,-y,1/2+z
-x,y,1/2-z
1/2-x,1/2-y,1/2+z
1/2+x,1/2+y,1/2-z

loop_
_atom_site_aniso_label
_atom_site_aniso_U_11
_atom_site_aniso_U_22
_atom_site_aniso_U_33
_atom_site_aniso_U_12
_atom_site_aniso_U_13
_atom_site_aniso_U_23
_atom_site_aniso_type_symbol
Cu 0.0629(4) 0.0539(4) 0.0704(5) -0.0018(8) -0.0282(8) 0.0095(9) Cu
S(1) 0.0832(12) 0.0838(12) 0.0970(14) 0.016(2) 0.014(2) 0.018(2) S
S(2) 0.0707(11) 0.0861(11) 0.1142(16) -0.022(2) -0.026(2) 0.048(2) S
S(3) 0.0689(11) 0.0959(12) 0.1081(15) -0.009(2) 0.014(2) -0.040(3) S
N(1) 0.075(3) 0.056(3) 0.070(3) 0.021(5) -0.021(6) 0.007(6) N
N(2) 0.066(3) 0.047(3) 0.081(4) -0.018(5) -0.018(5) 0.029(5) N
N(3) 0.058(3) 0.067(3) 0.089(4) -0.014(5) -0.020(6) 0.021(6) N
N(4) 0.083(4) 0.067(3) 0.072(3) 0.005(6) -0.051(6) 0.020(6) N
C(11) 0.110(6) 0.099(5) 0.070(5) 0.009(9) -0.069(8) 0.004(8) C
C(12) 0.120(6) 0.094(5) 0.059(5) 0.025(9) -0.025(8) -0.006(8) C
C(13) 0.064(4) 0.069(4) 0.077(4) 0.000(6) -0.007(7) -0.032(7) C
C(14) 0.059(4) 0.048(3) 0.093(5) 0.011(6) 0.013(7) 0.017(7) C
C(15) 0.069(4) 0.074(4) 0.109(6) 0.028(7) 0.018(8) 0.000(9) C
C(16) 0.082(5) 0.082(5) 0.186(9) 0.027(8) 0.045(11) 0.084(11) C
C(17) 0.070(4) 0.135(6) 0.084(5) 0.003(9) 0.037(8) 0.108(10) C
C(21) 0.098(5) 0.086(4) 0.082(5) 0.002(8) -0.063(8) 0.062(8) C
C(22) 0.085(5) 0.062(4) 0.117(6) 0.001(7) -0.060(9) 0.054(8) C
C(23) 0.077(4) 0.052(3) 0.095(5) -0.022(6) 0.008(8) 0.025(8) C
C(24) 0.059(4) 0.072(4) 0.079(4) -0.033(7) 0.007(7) 0.001(7) C
C(25) 0.073(5) 0.085(5) 0.146(7) -0.045(8) -0.028(10) 0.007(10) C
C(26) 0.068(5) 0.140(6) 0.125(7) -0.051(10) -0.025(9) -0.035(11) C
C(27) 0.073(5) 0.143(6) 0.099(6) 0.011(9) -0.029(9) 0.049(11) C
C(31) 0.078(5) 0.076(4) 0.117(6) 0.005(8) -0.081(9) 0.013(9) C
C(32) 0.071(4) 0.087(5) 0.106(6) -0.028(8) -0.049(8) 0.012(9) C
C(33) 0.049(4) 0.078(4) 0.117(6) -0.016(6) -0.001(8) 0.049(8) C
C(34) 0.060(4) 0.062(3) 0.099(5) -0.016(6) -0.003(7) 0.013(7) C
C(35) 0.069(4) 0.076(4) 0.110(6) 0.018(7) 0.046(8) -0.006(9) C
C(36) 0.113(6) 0.076(4) 0.115(6) -0.001(8) 0.064(10) -0.015(9) C
C(37) 0.106(6) 0.085(5) 0.094(5) -0.042(8) 0.001(9) -0.026(9) C
B(1) 0.113(10) 0.059(7) 0.081(8) 0.00000 -0.003(15) 0.00000 B
F(11) 0.212(8) 0.091(4) 0.189(7) 0.00000 0.052(13) 0.00000 F
F(12) 0.207(10) 0.161(7) 0.097(6) -0.094(16) -0.105(14) 0.110(12) F
F(13) 0.102(7) 0.154(8) 0.214(12) -0.050(13) 0.065(14) -0.058(16) F
F(14) 0.177(9) 0.127(6) 0.142(8) 0.151(12) -0.211(15) -0.059(12) F
B(21) 0.075(16) 0.11(2) 0.15(3) 0.00000 -0.11(3) 0.00000 B
B(22) 0.113(18) 0.007(8) 0.112(18) 0.00000 0.13(3) 0.00000 B
F(21) 0.58(2) 0.116(6) 0.254(11) 0.00000 -0.30(3) 0.00000 F
F(22) 0.114(7) 0.088(5) 0.242(13) -0.014(10) 0.043(14) 0.002(13) F
F(23) 0.132(8) 0.129(7) 0.174(10) 0.089(12) 0.037(14) 0.011(13) F
F(24) 0.192(11) 0.278(14) 0.219(13) 0.12(2) -0.08(2) 0.05(2) F

loop_
_atom_site_label
_atom_site_fract_x
_atom_site_fract_y
_atom_site_fract_z
_atom_site_U_iso_or_equiv
_atom_site_thermal_displace_type
_atom_site_calc_flag
_atom_site_refinement_flags
_atom_site_occupancy
_atom_site_type_symbol
Cu 0.18341(5) 0.18869(3) 0.12864(4) 0.0624(4) Uani d . 1 Cu
S(1) 0.12831(12) 0.30464(9) 0.00619(11) 0.0880(12) Uani d . 1 S
S(2) -0.01836(12) 0.16134(9) 0.05648(12) 0.0903(12) Uani d . 1 S
S(3) 0.19997(12) 0.13855(9) -0.04645(12) 0.0910(12) Uani d . 1 S
N(1) 0.1321(3) 0.2698(2) 0.1793(3) 0.067(3) Uani d . 1 N
N(2) 0.1395(3) 0.0950(2) 0.1521(3) 0.065(3) Uani d . 1 N
N(3) 0.3114(3) 0.1939(2) 0.0917(3) 0.071(3) Uani d . 1 N
N(4) 0.2552(3) 0.1769(2) 0.2429(3) 0.074(3) Uani d . 1 N
C(11) 0.2227(5) 0.2346(3) 0.2864(4) 0.093(5) Uani d . 1 C
C(12) 0.1293(5) 0.2556(3) 0.2611(4) 0.091(5) Uani d . 1 C
C(13) 0.1157(4) 0.3315(3) 0.1594(4) 0.070(4) Uani d . 1 C
C(14) 0.1168(4) 0.3554(3) 0.0825(4) 0.067(4) Uani d . 1 C
C(15) 0.1031(4) 0.4240(3) 0.0596(4) 0.084(5) Uani d . 1 C
C(16) 0.1013(5) 0.4295(3) -0.0173(5) 0.116(6) Uani d . 1 C
C(17) 0.1142(4) 0.3707(4) -0.0545(4) 0.096(5) Uani d . 1 C
C(21) 0.2244(4) 0.1100(3) 0.2689(4) 0.089(5) Uani d . 1 C
C(22) 0.2080(4) 0.0635(3) 0.2023(4) 0.088(5) Uani d . 1 C
C(23) 0.0720(4) 0.0591(3) 0.1347(4) 0.075(4) Uani d . 1 C
C(24) -0.0030(4) 0.0808(3) 0.0885(3) 0.070(4) Uani d . 1 C
C(25) -0.0718(4) 0.0389(3) 0.0660(4) 0.101(5) Uani d . 1 C
C(26) -0.1355(5) 0.0737(4) 0.0227(4) 0.111(6) Uani d . 1 C
C(27) -0.1155(4) 0.1387(4) 0.0123(4) 0.105(5) Uani d . 1 C
C(31) 0.3518(4) 0.1805(3) 0.2247(4) 0.090(5) Uani d . 1 C
C(32) 0.3667(4) 0.2225(3) 0.1535(4) 0.088(5) Uani d . 1 C
C(33) 0.3539(4) 0.1685(3) 0.0346(4) 0.081(4) Uani d . 1 C
C(34) 0.3131(4) 0.1390(3) -0.0310(4) 0.074(4) Uani d . 1 C
C(35) 0.3578(4) 0.1068(3) -0.0894(4) 0.085(5) Uani d . 1 C
C(36) 0.2994(5) 0.0830(3) -0.1436(4) 0.101(5) Uani d . 1 C
C(37) 0.2145(5) 0.0964(3) -0.1293(4) 0.095(5) Uani d . 1 C
H(11A) 0.221 0.222 0.338 0.1029 Uiso calc RT 1 H
H(11B) 0.263 0.272 0.280 0.1029 Uiso calc RT 1 H
H(12A) 0.111 0.295 0.288 0.1010 Uiso calc RT 1 H
H(12B) 0.088 0.220 0.271 0.1010 Uiso calc RT 1 H
H(13) 0.102 0.364 0.198 0.0802 Uiso calc RT 1 H
H(15) 0.096 0.461 0.093 0.0940 Uiso calc RT 1 H
H(16) 0.092 0.472 -0.042 0.1264 Uiso calc RT 1 H
H(17) 0.115 0.367 -0.108 0.1065 Uiso calc RT 1 H
H(21A) 0.269 0.090 0.301 0.0988 Uiso calc RT 1 H
H(21B) 0.170 0.115 0.296 0.0988 Uiso calc RT 1 H
H(22A) 0.187 0.021 0.220 0.0976 Uiso calc RT 1 H
H(22B) 0.263 0.057 0.175 0.0976 Uiso calc RT 1 H
H(23) 0.070 0.014 0.154 0.0848 Uiso calc RT 1 H
H(25) -0.076 -0.008 0.078 0.1111 Uiso calc RT 1 H
H(26) -0.188 0.053 0.003 0.1210 Uiso calc RT 1 H
H(27) -0.151 0.169 -0.017 0.1151 Uiso calc RT 1 H
H(31A) 0.383 0.201 0.266 0.1003 Uiso calc RT 1 H
H(31B) 0.374 0.136 0.217 0.1003 Uiso calc RT 1 H
H(32A) 0.429 0.221 0.140 0.0979 Uiso calc RT 1 H
H(32B) 0.349 0.268 0.162 0.0979 Uiso calc RT 1 H
H(33) 0.418 0.170 0.036 0.0913 Uiso calc RT 1 H
H(35) 0.421 0.102 -0.092 0.0951 Uiso calc RT 1 H
H(36) 0.319 0.059 -0.187 0.1111 Uiso calc RT 1 H
H(37) 0.166 0.084 -0.162 0.1052 Uiso calc RT 1 H
B(1) 0.0000 0.5120(5) 0.2500 0.085(8) Uani d S 1 B
F(11) 0.0000 0.4441(3) 0.2500 0.164(6) Uani d S 1 F
F(12) 0.0037(8) 0.5461(5) 0.1891(5) 0.155(8) Uani d . 0.5 F
F(13) 0.0905(6) 0.5090(5) 0.2209(6) 0.157(8) Uani d . 0.5 F
F(14) -0.0510(7) 0.5391(4) 0.1973(5) 0.149(7) Uani d . 0.5 F
B(21) 0.5000 0.3207(13) 0.2500 0.11(2) Uani d S 0.5 B
B(22) 0.5000 0.3738(7) 0.2500 0.077(14) Uani d S 0.5 B
F(21) 0.5000 0.4310(4) 0.2500 0.317(15) Uani d S 1 F
F(22) 0.4602(6) 0.3244(4) 0.2893(6) 0.148(9) Uani d . 0.5 F
F(23) 0.4075(6) 0.3883(5) 0.2173(6) 0.145(7) Uani d . 0.5 F
F(24) 0.4966(9) 0.3722(7) 0.3243(8) 0.230(12) Uani d . 0.5 F

loop_
_atom_type_symbol
_atom_type_scat_dispersion_real
_atom_type_scat_dispersion_imag
_atom_type_scat_source
C 0.002 0.002 'International Tables Vol. IV Table 2.2B'
H 0.000 0.000 'International Tables Vol. IV Table 2.2B'
B 0.000 0.001 'International Tables Vol. IV Table 2.2B'
N 0.004 0.003 'International Tables Vol. IV Table 2.2B'
O 0.008 0.006 'International Tables Vol. IV Table 2.2B'
F 0.014 0.010 'International Tables Vol. IV Table 2.2B'
S 0.110 0.124 'International Tables Vol. IV Table 2.2B'
Cu 0.263 1.266 'International Tables Vol. IV Table 2.2B'

loop_
_geom_angle_atom_site_label_1
_geom_angle_atom_site_label_2
_geom_angle_atom_site_label_3
_geom_angle
_geom_angle_publ_flag
N(1) Cu N(2) 121.34(19) yes
N(1) Cu N(3) 118.08(19) yes
N(1) Cu N(4) 81.93(18) yes
N(2) Cu N(3) 115.05(19) yes
N(2) Cu N(4) 82.64(17) yes
N(3) Cu N(4) 81.63(19) yes
C(14) S(1) C(17) 92.6(3) no
C(24) S(2) C(27) 91.5(3) no
C(34) S(3) C(37) 90.9(3) no
Cu N(1) C(12) 107.8(3) yes
Cu N(1) C(13) 134.9(4) yes
C(12) N(1) C(13) 116.2(5) no
Cu N(2) C(22) 106.5(3) yes
Cu N(2) C(23) 136.3(4) yes
C(22) N(2) C(23) 117.2(4) no
Cu N(3) C(32) 107.5(4) yes
Cu N(3) C(33) 134.2(4) yes
C(32) N(3) C(33) 117.0(5) no
Cu N(4) C(11) 115.3(5) yes
Cu N(4) C(21) 113.7(5) yes
Cu N(4) C(31) 114.7(4) yes
C(11) N(4) C(21) 115.3(5) no
C(11) N(4) C(31) 113.7(5) no
C(21) N(4) C(31) 114.7(4) no
N(4) C(11) C(12) 111.1(5) no
N(1) C(12) C(11) 108.4(5) no
N(1) C(13) C(14) 124.3(5) no
S(1) C(14) C(13) 124.6(4) no
S(1) C(14) C(15) 110.1(5) no
C(13) C(14) C(15) 125.2(5) no
C(14) C(15) C(16) 111.3(6) no
C(15) C(16) C(17) 114.8(6) no
S(1) C(17) C(16) 111.2(6) no
N(4) C(21) C(22) 110.2(5) no
N(2) C(22) C(21) 109.1(5) no
N(2) C(23) C(24) 125.8(5) no
S(2) C(24) C(23) 124.6(4) no
S(2) C(24) C(25) 111.1(5) no
C(23) C(24) C(25) 124.2(5) no
C(24) C(25) C(26) 111.9(6) no
C(25) C(26) C(27) 113.3(6) no
S(2) C(27) C(26) 112.2(5) no
N(4) C(31) C(32) 110.5(5) no
N(3) C(32) C(31) 109.2(5) no
N(3) C(33) C(34) 125.7(5) no
S(3) C(34) C(33) 123.4(5) no
S(3) C(34) C(35) 110.6(5) no
C(33) C(34) C(35) 126.1(5) no
C(34) C(35) C(36) 112.0(6) no
C(35) C(36) C(37) 113.8(6) no
S(3) C(37) C(36) 112.7(5) no

loop_
_geom_bond_atom_site_label_1
_geom_bond_atom_site_label_2
_geom_bond_site_symmetry_1
_geom_bond_site_symmetry_2
_geom_bond_distance
_geom_bond_publ_flag
Cu N(1) . . 1.977(4) yes
Cu N(2) . . 1.992(4) yes
Cu N(3) . . 2.012(5) yes
Cu N(4) . . 2.300(5) yes
S(1) C(14) . . 1.687(6) no
S(1) C(17) . . 1.695(6) no
S(2) C(24) . . 1.693(6) no
S(2) C(27) . . 1.699(7) no
S(3) C(34) . . 1.701(6) no
S(3) C(37) . . 1.698(7) no
N(1) C(12) . . 1.477(8) no
N(1) C(13) . . 1.284(7) no
N(2) C(22) . . 1.486(7) no
N(2) C(23) . . 1.262(7) no
N(3) C(32) . . 1.479(8) no
N(3) C(33) . . 1.291(9) no
N(4) C(11) . . 1.450(8) no
N(4) C(21) . . 1.461(8) no
N(4) C(31) . . 1.471(9) no
C(11) C(12) . . 1.513(10) no
C(13) C(14) . . 1.441(9) no
C(14) C(15) . . 1.419(8) no
C(15) C(16) . . 1.366(11) no
C(16) C(17) . . 1.342(11) no
C(21) C(22) . . 1.512(10) no
C(23) C(24) . . 1.445(9) no
C(24) C(25) . . 1.369(8) no
C(25) C(26) . . 1.395(10) no
C(26) C(27) . . 1.322(11) no
C(31) C(32) . . 1.522(9) no
C(33) C(34) . . 1.433(9) no
C(34) C(35) . . 1.382(9) no
C(35) C(36) . . 1.375(10) no
C(36) C(37) . . 1.312(10) no
B(1) F(11) . . 1.331(12) no
B(1) F(12) . . 1.270(9) no
B(1) F(13) . . 1.440(8) no
B(1) F(14) . . 1.315(8) no
B(21) F(22) . . 0.916(10) no
B(21) F(23) . . 1.993(19) no
B(21) F(24) . . 1.66(2) no
B(22) F(21) . . 1.122(16) no
B(22) F(22) . . 1.330(13) no
B(22) F(23) . . 1.517(9) no
B(22) F(24) . . 1.318(14) no

loop_
_geom_contact_atom_site_label_1
_geom_contact_atom_site_label_2
_geom_contact_distance
_geom_contact_publ_flag
Cu S(1) 3.246(2) yes
Cu S(2) 3.300(2) yes
Cu S(3) 3.263(2) yes
S(1) S(2) 3.662(3) yes
S(1) S(3) 3.548(3) yes
S(2) S(3) 3.745(3) yes

loop_
_geom_torsion_atom_site_label_1
_geom_torsion_atom_site_label_2
_geom_torsion_atom_site_label_3
_geom_torsion_atom_site_label_4
_geom_torsion
_geom_torsion_publ_flag
N(4) Cu N(1) C(12) -28.7(3) yes
N(4) Cu N(1) C(13) 138.3(4) yes
N(4) Cu N(2) C(22) -26.6(3) yes
N(4) Cu N(2) C(23) 154.0(4) yes
N(4) Cu N(3) C(32) -28.8(3) yes
N(4) Cu N(3) C(33) 137.8(4) yes
N(2) Cu N(1) C(12) 47.8(3) no
N(2) Cu N(1) C(13) -145.2(4) no
N(3) Cu N(1) C(12) -104.6(4) no
N(3) Cu N(1) C(13) 62.4(3) no
N(1) Cu N(2) C(22) -102.6(4) no
N(1) Cu N(2) C(23) 78.0(4) no
N(3) Cu N(2) C(22) 50.7(3) no
N(3) Cu N(2) C(23) -128.8(4) no
N(1) Cu N(3) C(32) 47.4(3) no
N(1) Cu N(3) C(33) -146.0(5) no
N(2) Cu N(3) C(32) -106.8(4) no
N(2) Cu N(3) C(33) 59.8(4) no
Cu N(1) C(12) C(11) 53.9(4) no
Cu N(1) C(13) C(14) 12.8(2) no
Cu N(2) C(22) C(21) 53.5(3) no
Cu N(2) C(23) C(24) -2.4(2) no
Cu N(3) C(32) C(31) 53.7(3) no
Cu N(3) C(33) C(34) 15.0(3) no
C(13) N(1) C(12) C(11) -115.9(7) no
C(12) N(1) C(13) C(14) 179.0(7) no
C(23) N(2) C(22) C(21) -126.9(7) no
C(22) N(2) C(23) C(24) 178.2(7) no
C(33) N(3) C(32) C(31) -115.6(7) no
C(32) N(3) C(33) C(34) -179.4(7) no
C(21) N(4) C(11) C(12) -83.0(6) no
C(31) N(4) C(11) C(12) 141.6(7) no
C(11) N(4) C(21) C(22) 143.7(7) no
C(31) N(4) C(21) C(22) -81.3(5) no
C(11) N(4) C(31) C(32) -85.1(6) no
C(21) N(4) C(31) C(32) 139.2(7) no
N(4) C(11) C(12) N(1) -55.8(4) no
N(1) C(13) C(14) S(1) 7.1(2) no
N(1) C(13) C(14) C(15) -176.8(8) no
N(4) C(21) C(22) N(2) -58.8(4) no
N(2) C(23) C(24) S(2) -6.3(2) no
N(2) C(23) C(24) C(25) 174.7(8) no
N(4) C(31) C(32) N(3) -54.7(4) no
N(3) C(33) C(34) S(3) 4.8(2) no
N(3) C(33) C(34) C(35) -174.3(8) no
